data_4060503
loop_
_publ_author_name
'Quebatte, Laurent'
'Solari, Euro'
'Scopelliti, Rosario'
'Severin, Kay'

_publ_section_title
;
A Bimetallic Ruthenium Ethylene Complex as a Catalyst Precursor for the Kharasch
;
_journal_name_full Organometallics
_journal_paper_doi 10.1021/om050027x
_journal_year 2005
_chemical_formula_moiety 'C28 H47 Cl5 P Ru2, C Cl4'
_chemical_formula_sum 'C29 H47 Cl9 P Ru2'
_chemical_formula_weight 947.83
_space_group_IT_number 14
_symmetry_cell_setting monoclinic
_symmetry_space_group_name_Hall '-P 2ybc'
_symmetry_space_group_name_H-M 'P 1 21/c 1'
_cell_angle_alpha 90.00
_cell_angle_beta 118.213(8)
_cell_angle_gamma 90.00
_cell_formula_units_Z 4
_cell_length_a 20.3160(16)
_cell_length_b 10.0742(7)
_cell_length_c 21.2411(16)
_cell_measurement_temperature 140(2)
_cell_volume 3830.9(5)
_diffrn_ambient_temperature 140(2)
_exptl_crystal_density_diffrn 1.643
_cod_depositor_comments
;
The following automatic conversions were performed:
'_symmetry_cell_setting' value 'Monoclinic' changed to 'monoclinic'
according to '/home/saulius/struct/CIF-dictionaries/cif_core.dic'
dictionary named 'cif_core.dic' version 2.4.1 from 2010-06-29.

Automatic conversion script
Id: cif_fix_enum 1527 2010-12-29 10:47:43Z saulius 
;
_cod_original_sg_symbol_H-M 'P 21/c'
_cod_database_code 4060503

loop_
_symmetry_equiv_pos_as_xyz
'x, y, z'
'-x, y+1/2, -z+1/2'
'-x, -y, -z'
'x, -y-1/2, z-1/2'

loop_
_atom_site_label
_atom_site_type_symbol
_atom_site_fract_x
_atom_site_fract_y
_atom_site_fract_z
_atom_site_U_iso_or_equiv
_atom_site_adp_type
_atom_site_occupancy
_atom_site_symmetry_multiplicity
_atom_site_calc_flag
_atom_site_refinement_flags
_atom_site_disorder_assembly
_atom_site_disorder_group
Ru1 Ru 0.16545(2) -0.07634(4) 0.20844(2) 0.01620(10) Uani 1 1 d . . .
Ru2 Ru -0.00306(2) 0.05307(4) 0.13342(2) 0.01820(11) Uani 1 1 d . . .
Cl1 Cl 0.10665(6) 0.09460(11) 0.11732(6) 0.0218(3) Uani 1 1 d . . .
Cl2 Cl 0.09682(6) 0.04480(11) 0.25767(6) 0.0201(3) Uani 1 1 d . . .
Cl3 Cl 0.03507(7) -0.17553(11) 0.13448(7) 0.0275(3) Uani 1 1 d . . .
Cl4 Cl 0.20594(7) -0.18400(12) 0.13647(7) 0.0274(3) Uani 1 1 d . . .
Cl5 Cl 0.19684(7) -0.24629(11) 0.29003(7) 0.0266(3) Uani 1 1 d . . .
P1 P 0.28304(6) 0.01559(11) 0.27931(7) 0.0142(3) Uani 1 1 d . . .
C1 C 0.3170(2) 0.0113(4) 0.3777(3) 0.0181(11) Uani 1 1 d . . .
H1 H 0.3396 -0.0787 0.3935 0.022 Uiso 1 1 calc R . .
C2 C 0.3806(3) 0.1104(5) 0.4205(3) 0.0221(12) Uani 1 1 d . . .
H2A H 0.3604 0.2019 0.4120 0.027 Uiso 1 1 calc R . .
H2B H 0.4188 0.1051 0.4042 0.027 Uiso 1 1 calc R . .
C3 C 0.4169(3) 0.0788(5) 0.5012(3) 0.0277(12) Uani 1 1 d . . .
H3A H 0.4397 -0.0107 0.5100 0.033 Uiso 1 1 calc R . .
H3B H 0.4571 0.1439 0.5280 0.033 Uiso 1 1 calc R . .
C4 C 0.3592(3) 0.0840(6) 0.5280(3) 0.0337(14) Uani 1 1 d . . .
H4A H 0.3829 0.0559 0.5787 0.040 Uiso 1 1 calc R . .
H4B H 0.3415 0.1765 0.5253 0.040 Uiso 1 1 calc R . .
C5 C 0.2933(3) -0.0051(5) 0.4843(3) 0.0303(13) Uani 1 1 d . . .
H5A H 0.2552 0.0070 0.5003 0.036 Uiso 1 1 calc R . .
H5B H 0.3100 -0.0987 0.4931 0.036 Uiso 1 1 calc R . .
C6 C 0.2576(3) 0.0234(5) 0.4038(3) 0.0227(12) Uani 1 1 d . . .
H6A H 0.2362 0.1139 0.3940 0.027 Uiso 1 1 calc R . .
H6B H 0.2166 -0.0405 0.3775 0.027 Uiso 1 1 calc R . .
C7 C 0.3575(2) -0.0731(4) 0.2677(2) 0.0145(10) Uani 1 1 d . . .
H7 H 0.3392 -0.0754 0.2150 0.017 Uiso 1 1 calc R . .
C8 C 0.4351(2) -0.0068(4) 0.2994(3) 0.0195(11) Uani 1 1 d . . .
H8A H 0.4602 -0.0133 0.3522 0.023 Uiso 1 1 calc R . .
H8B H 0.4294 0.0884 0.2862 0.023 Uiso 1 1 calc R . .
C9 C 0.4828(3) -0.0765(4) 0.2703(3) 0.0223(11) Uani 1 1 d . . .
H9A H 0.4592 -0.0646 0.2178 0.027 Uiso 1 1 calc R . .
H9B H 0.5330 -0.0352 0.2915 0.027 Uiso 1 1 calc R . .
C10 C 0.4906(3) -0.2235(5) 0.2878(3) 0.0274(13) Uani 1 1 d . . .
H10A H 0.5170 -0.2669 0.2643 0.033 Uiso 1 1 calc R . .
H10B H 0.5215 -0.2351 0.3400 0.033 Uiso 1 1 calc R . .
C11 C 0.4163(3) -0.2911(4) 0.2640(3) 0.0275(13) Uani 1 1 d . . .
H11A H 0.4250 -0.3836 0.2817 0.033 Uiso 1 1 calc R . .
H11B H 0.3891 -0.2941 0.2111 0.033 Uiso 1 1 calc R . .
C12 C 0.3677(3) -0.2197(4) 0.2911(3) 0.0185(11) Uani 1 1 d . . .
H12A H 0.3918 -0.2251 0.3439 0.022 Uiso 1 1 calc R . .
H12B H 0.3183 -0.2635 0.2716 0.022 Uiso 1 1 calc R . .
C13 C 0.2942(3) 0.1904(4) 0.2583(3) 0.0193(11) Uani 1 1 d . . .
H13 H 0.3457 0.2185 0.2940 0.023 Uiso 1 1 calc R . .
C14 C 0.2396(3) 0.2841(4) 0.2676(3) 0.0221(12) Uani 1 1 d . . .
H14A H 0.1876 0.2567 0.2348 0.027 Uiso 1 1 calc R . .
H14B H 0.2473 0.2773 0.3171 0.027 Uiso 1 1 calc R . .
C15 C 0.2509(3) 0.4280(5) 0.2520(3) 0.0386(15) Uani 1 1 d . . .
H15A H 0.2133 0.4853 0.2556 0.046 Uiso 1 1 calc R . .
H15B H 0.3011 0.4586 0.2879 0.046 Uiso 1 1 calc R . .
C16 C 0.2436(3) 0.4405(5) 0.1776(3) 0.0410(15) Uani 1 1 d . . .
H16A H 0.1921 0.4168 0.1416 0.049 Uiso 1 1 calc R . .
H16B H 0.2527 0.5337 0.1692 0.049 Uiso 1 1 calc R . .
C17 C 0.2982(3) 0.3512(5) 0.1684(3) 0.0393(15) Uani 1 1 d . . .
H17A H 0.3498 0.3803 0.2013 0.047 Uiso 1 1 calc R . .
H17B H 0.2905 0.3595 0.1189 0.047 Uiso 1 1 calc R . .
C18 C 0.2889(3) 0.2048(5) 0.1836(3) 0.0241(12) Uani 1 1 d . . .
H18A H 0.3284 0.1507 0.1813 0.029 Uiso 1 1 calc R . .
H18B H 0.2399 0.1716 0.1467 0.029 Uiso 1 1 calc R . .
C19 C -0.1191(3) -0.0024(5) 0.1002(3) 0.0264(13) Uani 1 1 d . . .
C20 C -0.0947(3) 0.0901(5) 0.1559(3) 0.0268(13) Uani 1 1 d . . .
H20 H -0.0991 0.0700 0.1975 0.032 Uiso 1 1 calc R . .
C21 C -0.0635(3) 0.2142(5) 0.1512(3) 0.0266(12) Uani 1 1 d . . .
H21 H -0.0486 0.2760 0.1892 0.032 Uiso 1 1 calc R . .
C22 C -0.0541(3) 0.2473(5) 0.0910(3) 0.0228(12) Uani 1 1 d . . .
C23 C -0.0780(3) 0.1507(5) 0.0355(3) 0.0264(12) Uani 1 1 d . . .
H23 H -0.0718 0.1685 -0.0053 0.032 Uiso 1 1 calc R . .
C24 C -0.1105(2) 0.0303(5) 0.0394(3) 0.0263(12) Uani 1 1 d . . .
H24 H -0.1270 -0.0305 0.0007 0.032 Uiso 1 1 calc R . .
C25 C -0.1492(3) -0.1353(5) 0.1066(3) 0.0432(16) Uani 1 1 d . . .
H25A H -0.1315 -0.1558 0.1572 0.065 Uiso 1 1 calc R . .
H25B H -0.1318 -0.2038 0.0852 0.065 Uiso 1 1 calc R . .
H25C H -0.2039 -0.1328 0.0817 0.065 Uiso 1 1 calc R . .
C26 C -0.0180(3) 0.3755(5) 0.0846(3) 0.0319(14) Uani 1 1 d . . .
H26 H 0.0122 0.3537 0.0600 0.038 Uiso 1 1 calc R . .
C27 C -0.0803(3) 0.4721(5) 0.0360(3) 0.0511(18) Uani 1 1 d . . .
H27A H -0.1133 0.4279 -0.0092 0.077 Uiso 1 1 calc R . .
H27B H -0.0579 0.5506 0.0265 0.077 Uiso 1 1 calc R . .
H27C H -0.1093 0.4992 0.0599 0.077 Uiso 1 1 calc R . .
C28 C 0.0340(3) 0.4399(5) 0.1555(3) 0.0414(15) Uani 1 1 d . . .
H28A H 0.0049 0.4726 0.1782 0.062 Uiso 1 1 calc R . .
H28B H 0.0601 0.5143 0.1473 0.062 Uiso 1 1 calc R . .
H28C H 0.0705 0.3745 0.1867 0.062 Uiso 1 1 calc R . .
Cl6 Cl 0.45037(10) 0.70807(17) 0.57581(11) 0.0703(5) Uani 1 1 d . . .
Cl7 Cl 0.33459(13) 0.62190(19) 0.43880(10) 0.0766(6) Uani 1 1 d . . .
Cl8 Cl 0.31801(13) 0.5919(3) 0.56257(11) 0.1309(12) Uani 1 1 d . . .
Cl9 Cl 0.4258(2) 0.4343(2) 0.54640(17) 0.1682(15) Uani 1 1 d . . .
C29 C 0.3826(4) 0.5880(6) 0.5304(3) 0.0565(19) Uani 1 1 d . . .

loop_
_atom_site_aniso_label
_atom_site_aniso_U_11
_atom_site_aniso_U_22
_atom_site_aniso_U_33
_atom_site_aniso_U_23
_atom_site_aniso_U_13
_atom_site_aniso_U_12
Ru1 0.0156(2) 0.01616(19) 0.0173(2) -0.00067(17) 0.00815(19) 0.00089(16)
Ru2 0.0155(2) 0.0222(2) 0.0174(2) -0.00073(19) 0.0082(2) 0.00220(17)
Cl1 0.0201(6) 0.0284(7) 0.0202(8) 0.0035(5) 0.0122(6) 0.0052(5)
Cl2 0.0174(6) 0.0257(6) 0.0181(7) -0.0004(5) 0.0092(6) 0.0017(5)
Cl3 0.0214(6) 0.0219(6) 0.0346(9) -0.0069(6) 0.0094(7) -0.0009(5)
Cl4 0.0228(7) 0.0333(7) 0.0219(8) -0.0070(6) 0.0073(6) 0.0054(6)
Cl5 0.0259(7) 0.0213(6) 0.0349(9) 0.0036(6) 0.0162(7) -0.0002(5)
P1 0.0162(6) 0.0142(6) 0.0141(8) 0.0002(5) 0.0087(6) 0.0002(5)
C1 0.022(3) 0.017(2) 0.020(3) -0.001(2) 0.013(3) 0.001(2)
C2 0.020(3) 0.026(3) 0.023(3) -0.007(2) 0.012(3) -0.002(2)
C3 0.022(3) 0.039(3) 0.022(3) -0.009(3) 0.009(3) -0.005(2)
C4 0.028(3) 0.054(4) 0.018(3) -0.001(3) 0.010(3) 0.001(3)
C5 0.028(3) 0.051(3) 0.019(3) -0.007(3) 0.017(3) -0.003(3)
C6 0.017(2) 0.036(3) 0.020(3) -0.001(2) 0.012(3) 0.002(2)
C7 0.017(2) 0.018(2) 0.011(3) -0.002(2) 0.008(2) 0.002(2)
C8 0.020(3) 0.019(2) 0.023(3) 0.001(2) 0.013(3) 0.002(2)
C9 0.018(2) 0.033(3) 0.021(3) -0.001(2) 0.013(2) 0.002(2)
C10 0.021(3) 0.031(3) 0.034(4) -0.004(3) 0.017(3) 0.006(2)
C11 0.026(3) 0.016(3) 0.041(4) -0.005(2) 0.016(3) 0.003(2)
C12 0.021(3) 0.015(2) 0.016(3) 0.000(2) 0.006(2) -0.001(2)
C13 0.020(3) 0.016(2) 0.025(3) 0.003(2) 0.013(3) -0.001(2)
C14 0.024(3) 0.018(2) 0.026(3) -0.001(2) 0.014(3) 0.002(2)
C15 0.037(3) 0.019(3) 0.060(5) 0.006(3) 0.023(3) 0.007(3)
C16 0.042(3) 0.022(3) 0.062(5) 0.016(3) 0.028(3) 0.007(3)
C17 0.041(3) 0.038(3) 0.050(4) 0.018(3) 0.030(3) 0.002(3)
C18 0.022(3) 0.027(3) 0.028(3) 0.003(2) 0.015(3) -0.001(2)
C19 0.016(3) 0.030(3) 0.032(4) 0.011(3) 0.010(3) 0.006(2)
C20 0.022(3) 0.041(3) 0.022(3) 0.007(3) 0.014(3) 0.010(2)
C21 0.022(3) 0.036(3) 0.026(3) 0.004(3) 0.014(3) 0.014(2)
C22 0.015(3) 0.029(3) 0.025(3) 0.005(2) 0.010(3) 0.008(2)
C23 0.015(3) 0.041(3) 0.023(3) 0.007(3) 0.009(3) 0.007(2)
C24 0.010(2) 0.035(3) 0.026(3) -0.009(3) 0.002(3) 0.002(2)
C25 0.028(3) 0.048(4) 0.057(5) 0.006(3) 0.022(3) -0.002(3)
C26 0.024(3) 0.030(3) 0.044(4) 0.009(3) 0.018(3) 0.009(2)
C27 0.042(4) 0.039(3) 0.063(5) 0.025(3) 0.017(4) 0.010(3)
C28 0.029(3) 0.030(3) 0.058(4) -0.003(3) 0.014(3) 0.000(3)
Cl6 0.0632(12) 0.0595(11) 0.0728(15) 0.0065(10) 0.0194(11) -0.0154(10)
Cl7 0.1135(17) 0.0732(12) 0.0376(12) 0.0086(10) 0.0313(12) -0.0114(12)
Cl8 0.0860(16) 0.252(3) 0.0482(15) 0.0031(17) 0.0265(13) -0.081(2)
Cl9 0.225(4) 0.0483(13) 0.146(3) 0.0213(15) 0.018(3) 0.0310(18)
C29 0.080(5) 0.042(4) 0.036(4) 0.015(3) 0.019(4) -0.021(4)

loop_
_geom_bond_atom_site_label_1
_geom_bond_atom_site_label_2
_geom_bond_distance
_geom_bond_site_symmetry_2
_geom_bond_publ_flag
Ru1 Cl5 2.3014(13) . ?
Ru1 Cl4 2.3192(12) . ?
Ru1 P1 2.3304(13) . ?
Ru1 Cl2 2.4300(11) . ?
Ru1 Cl1 2.4398(12) . ?
Ru1 Cl3 2.5588(13) . ?
Ru2 C23 2.149(5) . ?
Ru2 C20 2.163(4) . ?
Ru2 C24 2.164(5) . ?
Ru2 C21 2.172(4) . ?
Ru2 C19 2.190(5) . ?
Ru2 C22 2.199(5) . ?
Ru2 Cl3 2.4264(12) . ?
Ru2 Cl1 2.4454(11) . ?
Ru2 Cl2 2.4548(13) . ?
P1 C13 1.856(4) . ?
P1 C1 1.867(5) . ?
P1 C7 1.871(4) . ?
C1 C2 1.544(6) . ?
C1 C6 1.551(5) . ?
C1 H1 1.0000 . ?
C2 C3 1.544(7) . ?
C2 H2A 0.9900 . ?
C2 H2B 0.9900 . ?
C3 C4 1.528(6) . ?
C3 H3A 0.9900 . ?
C3 H3B 0.9900 . ?
C4 C5 1.511(7) . ?
C4 H4A 0.9900 . ?
C4 H4B 0.9900 . ?
C5 C6 1.537(6) . ?
C5 H5A 0.9900 . ?
C5 H5B 0.9900 . ?
C6 H6A 0.9900 . ?
C6 H6B 0.9900 . ?
C7 C12 1.541(6) . ?
C7 C8 1.542(6) . ?
C7 H7 1.0000 . ?
C8 C9 1.544(5) . ?
C8 H8A 0.9900 . ?
C8 H8B 0.9900 . ?
C9 C10 1.518(6) . ?
C9 H9A 0.9900 . ?
C9 H9B 0.9900 . ?
C10 C11 1.509(6) . ?
C10 H10A 0.9900 . ?
C10 H10B 0.9900 . ?
C11 C12 1.538(6) . ?
C11 H11A 0.9900 . ?
C11 H11B 0.9900 . ?
C12 H12A 0.9900 . ?
C12 H12B 0.9900 . ?
C13 C14 1.538(6) . ?
C13 C18 1.547(6) . ?
C13 H13 1.0000 . ?
C14 C15 1.529(6) . ?
C14 H14A 0.9900 . ?
C14 H14B 0.9900 . ?
C15 C16 1.520(7) . ?
C15 H15A 0.9900 . ?
C15 H15B 0.9900 . ?
C16 C17 1.511(7) . ?
C16 H16A 0.9900 . ?
C16 H16B 0.9900 . ?
C17 C18 1.540(6) . ?
C17 H17A 0.9900 . ?
C17 H17B 0.9900 . ?
C18 H18A 0.9900 . ?
C18 H18B 0.9900 . ?
C19 C20 1.400(7) . ?
C19 C24 1.421(7) . ?
C19 C25 1.505(7) . ?
C20 C21 1.427(7) . ?
C20 H20 0.9500 . ?
C21 C22 1.418(6) . ?
C21 H21 0.9500 . ?
C22 C23 1.425(7) . ?
C22 C26 1.523(6) . ?
C23 C24 1.402(7) . ?
C23 H23 0.9500 . ?
C24 H24 0.9500 . ?
C25 H25A 0.9800 . ?
C25 H25B 0.9800 . ?
C25 H25C 0.9800 . ?
C26 C28 1.516(7) . ?
C26 C27 1.543(7) . ?
C26 H26 1.0000 . ?
C27 H27A 0.9800 . ?
C27 H27B 0.9800 . ?
C27 H27C 0.9800 . ?
C28 H28A 0.9800 . ?
C28 H28B 0.9800 . ?
C28 H28C 0.9800 . ?
Cl6 C29 1.741(6) . ?
Cl7 C29 1.750(6) . ?
Cl8 C29 1.743(7) . ?
Cl9 C29 1.733(7) . ?
